data_7713639
loop_
_publ_author_name
'Szklarz, Przemyslaw'
'G\;agor, Anna'
'Jakubas, Ryszard'
'Medycki, Wojciech'
'Bator, Grazyna'

_publ_section_title
;
 Temperature symmetry breaking and properties of lead-free
 organic-inorganic hybrids: antimony(III) iodide and bismuth(III) iodide:
 (S(CH3)3)3[Sb2I9] and (S(CH3)3)3[Bi2I9]
;
_journal_name_full 'Dalton Transactions'
_journal_paper_doi 10.1039/D3DT01650A
_journal_year 2023
_chemical_formula_moiety 'Bi2 I9, 2.25(C3 H9 S), 0.25(C3 H9 S0.8), 0.375(S), 0.25(C3 H9 S0.5), 0.25(C3 H9 S0.2)'
_chemical_formula_sum 'C9 H27 Bi2 I9 S3'
_chemical_formula_weight 1791.54
_space_group_crystal_system triclinic
_space_group_IT_number 2
_space_group_name_Hall '-P 1'
_space_group_name_H-M_alt 'P -1'
_atom_sites_solution_hydrogens geom
_atom_sites_solution_primary dual
_audit_creation_date 2022-11-30
_audit_creation_method
;
Olex2 1.5
(compiled 2022.04.07 svn.rca3783a0 for OlexSys, GUI svn.r6498)
;
_audit_update_record
;
2023-05-18 deposited with the CCDC.	2023-07-31 downloaded from the CCDC.
;
_cell_angle_alpha 89.063(2)
_cell_angle_beta 88.081(2)
_cell_angle_gamma 60.273(2)
_cell_formula_units_Z 8
_cell_length_a 18.8536(5)
_cell_length_b 18.9933(4)
_cell_length_c 22.6857(6)
_cell_measurement_reflns_used 15557
_cell_measurement_temperature 99.9(10)
_cell_measurement_theta_max 29.1360
_cell_measurement_theta_min 2.7700
_cell_volume 7050.5(3)
_computing_cell_refinement 'CrysAlisPro 1.171.38.43 (Rigaku OD, 2015)'
_computing_data_collection 'CrysAlisPro 1.171.38.43 (Rigaku OD, 2015)'
_computing_data_reduction 'CrysAlisPro 1.171.38.43 (Rigaku OD, 2015)'
_computing_molecular_graphics 'Olex2 1.5 (Dolomanov et al., 2009)'
_computing_publication_material 'Olex2 1.5 (Dolomanov et al., 2009)'
_computing_structure_refinement 'SHELXL 2018/3 (Sheldrick, 2015)'
_computing_structure_solution 'SHELXT 2018/2 (Sheldrick, 2018)'
_diffrn_ambient_environment N~2~
_diffrn_ambient_temperature 99.9(10)
_diffrn_detector 'CCD plate'
_diffrn_detector_area_resol_mean 10.6249
_diffrn_detector_type Atlas
_diffrn_measured_fraction_theta_full 0.999
_diffrn_measured_fraction_theta_max 0.999
_diffrn_measurement_details
;
List of Runs (angles in degrees, time in seconds):

  # Type    Start    End  Width  t~exp~   \w     \q     \k     \f   Frames
#--------------------------------------------------------------------------
  1  \w    -23.00  84.20   0.80   35.00    --   13.31  77.00  60.00  134
  2  \w     -1.00  94.20   0.80   35.00    --   13.31  77.00 -90.00  119
  3  \w    -47.00  57.00   0.80   35.00    --  -14.40  77.00 150.00  130
;
_diffrn_measurement_device 'four-circle diffractometer'
_diffrn_measurement_device_type 'Xcalibur, Atlas'
_diffrn_measurement_method '\w scans'
_diffrn_orient_matrix_type 'CrysAlisPro convention (1999,Acta A55,543-557)'
_diffrn_orient_matrix_UB_11 -0.0315183000
_diffrn_orient_matrix_UB_12 0.0069353000
_diffrn_orient_matrix_UB_13 0.0210103000
_diffrn_orient_matrix_UB_21 0.0216720000
_diffrn_orient_matrix_UB_22 0.0068478000
_diffrn_orient_matrix_UB_23 0.0220715000
_diffrn_orient_matrix_UB_31 -0.0203809000
_diffrn_orient_matrix_UB_32 0.0418852000
_diffrn_orient_matrix_UB_33 -0.0070780000
_diffrn_radiation_monochromator graphite
_diffrn_radiation_probe x-ray
_diffrn_radiation_type 'Mo K\a'
_diffrn_radiation_wavelength 0.71073
_diffrn_reflns_av_R_equivalents 0.0608
_diffrn_reflns_av_unetI/netI 0.1126
_diffrn_reflns_Laue_measured_fraction_full 0.999
_diffrn_reflns_Laue_measured_fraction_max 0.999
_diffrn_reflns_limit_h_max 22
_diffrn_reflns_limit_h_min -18
_diffrn_reflns_limit_k_max 23
_diffrn_reflns_limit_k_min -23
_diffrn_reflns_limit_l_max 27
_diffrn_reflns_limit_l_min -27
_diffrn_reflns_number 48474
_diffrn_reflns_point_group_measured_fraction_full 0.999
_diffrn_reflns_point_group_measured_fraction_max 0.999
_diffrn_reflns_theta_full 25.242
_diffrn_reflns_theta_max 25.681
_diffrn_reflns_theta_min 2.490
_diffrn_source 'fine-focus sealed X-ray tube'
_diffrn_source_type 'Enhance (Mo) X-ray Source'
_exptl_absorpt_coefficient_mu 18.028
_exptl_absorpt_correction_T_max 1.00000
_exptl_absorpt_correction_T_min 0.14192
_exptl_absorpt_correction_type multi-scan
_exptl_absorpt_process_details
;
CrysAlisPro 1.171.38.43 (Rigaku Oxford Diffraction, 2015)
Empirical absorption correction using spherical harmonics,
 implemented in SCALE3 ABSPACK scaling algorithm.
;
_exptl_crystal_density_diffrn 3.376
_exptl_crystal_description plate
_exptl_crystal_F_000 6176
_exptl_crystal_size_max 0.17
_exptl_crystal_size_mid 0.15
_exptl_crystal_size_min 0.07
_refine_diff_density_max 5.884
_refine_diff_density_min -4.095
_refine_diff_density_rms 0.604
_refine_ls_extinction_method none
_refine_ls_goodness_of_fit_ref 1.173
_refine_ls_hydrogen_treatment constr
_refine_ls_matrix_type full
_refine_ls_number_parameters 601
_refine_ls_number_reflns 26743
_refine_ls_number_restraints 6
_refine_ls_restrained_S_all 1.173
_refine_ls_R_factor_all 0.1320
_refine_ls_R_factor_gt 0.1016
_refine_ls_shift/su_max 0.001
_refine_ls_shift/su_mean 0.000
_refine_ls_structure_factor_coef Fsqd
_refine_ls_weighting_details 'w=1/[\s^2^(Fo^2^)+(0.0384P)^2^+1164.6615P] where P=(Fo^2^+2Fc^2^)/3'
_refine_ls_weighting_scheme calc
_refine_ls_wR_factor_gt 0.2139
_refine_ls_wR_factor_ref 0.2290
_reflns_Friedel_coverage 0.000
_reflns_number_gt 20438
_reflns_number_total 26743
_reflns_threshold_expression 'I > 2\s(I)'
_cod_data_source_file d3dt01650a3.cif
_cod_data_source_block PhaseIII
_cod_database_code 7713639
_shelx_shelxl_version_number 2018/3
_chemical_oxdiff_formula Bi2I9C9S3H27
_shelx_space_group_comment
;
The symmetry employed for this shelxl refinement is uniquely defined
by the following loop, which should always be used as a source of
symmetry information in preference to the above space-group names.
They are only intended as comments.
;
_olex2_refinement_description
;
1. Fixed Uiso
 At 1.5 times of:
  All C(H,H,H) groups
2. Restrained distances
 C37-C36 = C37-C35 = C36-C35
 2.8 with sigma of 0.005
 S12-C37 = S12-C36 = S12-C35
 1.7 with sigma of 0.005
3. Uiso/Uaniso restraints and constraints
Uiso(C36) = Uiso(C35) = Uiso(C37)
4. Others
 Fixed Sof: S9(0.8) S3A(0.8) S2A(0.5) S5(0.5) S2(0.2) S1A(0.2)
5.a Fixed occupancy and ADP/Uiso:
 C37, C36, C35
5.b Me refined with riding coordinates:
 C15(H15A,H15B,H15C), C33(H33A,H33B,H33C), C14(H14A,H14B,H14C), C23(H23A,H23B,
 H23C), C10(H10A,H10B,H10C), C7(H7A,H7B,H7C), C11(H11A,H11B,H11C), C31(H31A,
 H31B,H31C), C18(H18A,H18B,H18C), C5(H5A,H5B,H5C), C20(H20A,H20B,H20C),
 C21(H21A,H21B,H21C), C26(H26A,H26B,H26C), C25(H25A,H25B,H25C), C4(H4A,H4B,H4C),
  C28(H28A,H28B,H28C), C9(H9A,H9B,H9C), C8(H8A,H8B,H8C), C22(H22A,H22B,H22C),
 C30(H30A,H30B,H30C), C34(H34A,H34B,H34C), C29(H29A,H29B,H29C), C3(H3A,H3B,H3C),
  C2(H2A,H2B,H2C), C27(H27A,H27B,H27C), C17(H17A,H17B,H17C), C16(H16A,H16B,
 H16C), C12(H12A,H12B,H12C), C6(H6A,H6B,H6C), C13(H13A,H13B,H13C), C32(H32A,
 H32B,H32C), C24(H24A,H24B,H24C), C19(H19A,H19B,H19C)
5.c Idealised Me refined as rotating group:
 C37(H37A,H37B,H37C), C36(H36A,H36B,H36C), C35(H35A,H35B,H35C)
;
_olex2_date_sample_data_collection 2021-04-27
_olex2_submission_special_instructions 'No special instructions were received'
_oxdiff_exptl_absorpt_empirical_details
;
Empirical correction (ABSPACK) includes:
- Absorption correction using spherical harmonics
- Frame scaling
;
_oxdiff_exptl_absorpt_empirical_full_max 3.947
_oxdiff_exptl_absorpt_empirical_full_min 0.527

loop_
_space_group_symop_operation_xyz
'x, y, z'
'-x, -y, -z'

loop_
_atom_site_label
_atom_site_type_symbol
_atom_site_fract_x
_atom_site_fract_y
_atom_site_fract_z
_atom_site_U_iso_or_equiv
_atom_site_adp_type
_atom_site_occupancy
_atom_site_site_symmetry_order
_atom_site_calc_flag
_atom_site_refinement_flags_posn
_atom_site_refinement_flags_adp
_atom_site_refinement_flags_occupancy
_atom_site_disorder_assembly
_atom_site_disorder_group
Bi1 Bi 0.17639(7) 0.65823(7) 0.65640(6) 0.0170(3) Uani 1 1 d . . . . .
Bi2 Bi 0.16547(7) 0.65822(7) 0.84356(6) 0.0171(3) Uani 1 1 d . . . . .
I28 I 0.34275(13) 0.57177(13) 0.60141(10) 0.0221(5) Uani 1 1 d . . . . .
I29 I 0.10311(13) 0.78783(13) 0.56479(10) 0.0219(5) Uani 1 1 d . . . . .
I30 I 0.11866(14) 0.56066(13) 0.59471(10) 0.0226(5) Uani 1 1 d . . . . .
I31 I 0.01774(13) 0.75148(13) 0.74549(10) 0.0231(5) Uani 1 1 d . . . . .
I32 I 0.24099(13) 0.51811(12) 0.75014(10) 0.0212(5) Uani 1 1 d . . . . .
I33 I 0.23084(14) 0.75166(13) 0.75455(10) 0.0232(5) Uani 1 1 d . . . . .
I34 I 0.32081(13) 0.56050(13) 0.90528(10) 0.0218(5) Uani 1 1 d . . . . .
I35 I 0.10900(13) 0.78801(13) 0.93496(10) 0.0215(5) Uani 1 1 d . . . . .
I36 I 0.08540(13) 0.57176(13) 0.89848(10) 0.0225(5) Uani 1 1 d . . . . .
Bi3 Bi 0.35449(8) 0.32515(7) 0.34208(6) 0.0181(3) Uani 1 1 d . . . . .
Bi4 Bi 0.32020(8) 0.32506(7) 0.15804(6) 0.0180(3) Uani 1 1 d . . . . .
I1 I 0.22224(13) 0.38546(13) 0.43469(10) 0.0225(5) Uani 1 1 d . . . . .
I2 I 0.45128(13) 0.17160(13) 0.40666(10) 0.0225(5) Uani 1 1 d . . . . .
I3 I 0.43868(13) 0.40771(13) 0.38943(10) 0.0231(5) Uani 1 1 d . . . . .
I4 I 0.26179(14) 0.25227(14) 0.26824(10) 0.0242(5) Uani 1 1 d . . . . .
I5 I 0.48591(13) 0.25219(14) 0.23188(10) 0.0245(5) Uani 1 1 d . . . . .
I6 I 0.26251(15) 0.47534(13) 0.25000(10) 0.0250(5) Uani 1 1 d . . . . .
I7 I 0.37708(13) 0.17156(13) 0.09325(10) 0.0232(5) Uani 1 1 d . . . . .
I8 I 0.15360(13) 0.40781(13) 0.11050(10) 0.0224(5) Uani 1 1 d . . . . .
I9 I 0.39239(13) 0.38536(13) 0.06558(10) 0.0218(5) Uani 1 1 d . . . . .
Bi5 Bi 0.67163(7) 0.17605(7) 0.66587(6) 0.0172(3) Uani 1 1 d . . . . .
Bi6 Bi 0.67038(8) 0.15688(8) 0.85258(6) 0.0191(3) Uani 1 1 d . . . . .
I10 I 0.82447(13) 0.12686(14) 0.59682(11) 0.0253(5) Uani 1 1 d . . . . .
I11 I 0.61787(14) 0.09661(13) 0.58078(11) 0.0259(5) Uani 1 1 d . . . . .
I12 I 0.58338(13) 0.33935(13) 0.61211(10) 0.0212(5) Uani 1 1 d . . . . .
I13 I 0.76655(19) 0.01691(14) 0.75153(12) 0.0443(8) Uani 1 1 d . . . . .
I14 I 0.71889(13) 0.26423(13) 0.76634(10) 0.0200(5) Uani 1 1 d . . . . .
I15 I 0.52055(13) 0.20913(13) 0.75801(10) 0.0202(5) Uani 1 1 d . . . . .
I16 I 0.81920(14) 0.11889(14) 0.91602(11) 0.0266(5) Uani 1 1 d . . . . .
I17 I 0.63302(14) 0.04684(13) 0.92345(11) 0.0251(5) Uani 1 1 d . . . . .
I18 I 0.56125(13) 0.30184(14) 0.92356(10) 0.0240(5) Uani 1 1 d . . . . .
Bi7 Bi 0.15244(7) 0.17606(7) 0.83412(6) 0.0173(3) Uani 1 1 d . . . . .
Bi8 Bi 0.17288(8) 0.15671(8) 0.64747(6) 0.0188(3) Uani 1 1 d . . . . .
I19 I 0.32008(13) 0.04664(13) 0.57641(10) 0.0240(5) Uani 1 1 d . . . . .
I20 I 0.13689(14) 0.30182(13) 0.57641(10) 0.0237(5) Uani 1 1 d . . . . .
I21 I 0.27038(13) 0.20907(13) 0.74201(10) 0.0203(5) Uani 1 1 d . . . . .
I22 I 0.06189(14) 0.11850(14) 0.58429(11) 0.0264(5) Uani 1 1 d . . . . .
I23 I 0.01742(13) 0.26393(13) 0.73375(10) 0.0205(5) Uani 1 1 d . . . . .
I24 I 0.2172(2) 0.01672(14) 0.74872(12) 0.0451(8) Uani 1 1 d . . . . .
I25 I 0.07736(13) 0.33942(13) 0.88819(10) 0.0216(5) Uani 1 1 d . . . . .
I26 I 0.28561(13) 0.09661(13) 0.91942(11) 0.0251(5) Uani 1 1 d . . . . .
I27 I 0.04883(14) 0.12671(14) 0.90336(11) 0.0255(5) Uani 1 1 d . . . . .
S1 S 0.9127(5) 0.8004(5) 0.8959(4) 0.0214(18) Uiso 1 1 d . . . . .
C2 C 0.894(2) 0.766(2) 0.9633(18) 0.037(10) Uiso 1 1 d . . . . .
H2A H 0.933582 0.759764 0.990974 0.055 Uiso 1 1 calc R U . . .
H2B H 0.840010 0.804363 0.978226 0.055 Uiso 1 1 calc R U . . .
H2C H 0.896477 0.714506 0.957518 0.055 Uiso 1 1 calc R U . . .
C3 C 0.836(2) 0.808(3) 0.8522(19) 0.040(10) Uiso 1 1 d . . . . .
H3A H 0.841326 0.826602 0.813655 0.059 Uiso 1 1 calc R U . . .
H3B H 0.840228 0.755474 0.848942 0.059 Uiso 1 1 calc R U . . .
H3C H 0.783761 0.845331 0.869649 0.059 Uiso 1 1 calc R U . . .
C20 C 0.877(3) 0.903(2) 0.9170(19) 0.040(10) Uiso 1 1 d . . . . .
H20A H 0.916765 0.905343 0.941778 0.060 Uiso 1 1 calc R U . . .
H20B H 0.870802 0.935510 0.882346 0.060 Uiso 1 1 calc R U . . .
H20C H 0.826060 0.924351 0.938176 0.060 Uiso 1 1 calc R U . . .
S1A S -0.172(3) 0.836(3) 0.628(2) 0.027(10) Uiso 0.2 1 d . . P A 1
S2 S 0.335(2) 0.840(2) 0.8749(17) 0.012(7) Uiso 0.2 1 d . . P D 1
C4 C 0.411(2) 0.846(2) 0.9215(15) 0.021(7) Uiso 1 1 d . . . D 1
H4A H 0.465105 0.810082 0.906127 0.031 Uiso 1 1 calc R U . D 1
H4B H 0.401844 0.900701 0.921178 0.031 Uiso 1 1 calc R U . D 1
H4C H 0.405685 0.830923 0.961241 0.031 Uiso 1 1 calc R U . D 1
C5 C 0.350(3) 0.744(3) 0.9091(19) 0.042(10) Uiso 1 1 d . . . D 1
H5A H 0.401182 0.700189 0.895749 0.062 Uiso 1 1 calc R U . D 1
H5B H 0.348944 0.748591 0.951255 0.062 Uiso 1 1 calc R U . D 1
H5C H 0.306400 0.734851 0.897934 0.062 Uiso 1 1 calc R U . D 1
C6 C 0.240(3) 0.907(3) 0.9059(19) 0.042(10) Uiso 1 1 d . . . D 1
H6A H 0.223313 0.960994 0.892149 0.063 Uiso 1 1 calc R U . D 1
H6B H 0.200879 0.891784 0.894787 0.063 Uiso 1 1 calc R U . D 1
H6C H 0.243423 0.905525 0.948108 0.063 Uiso 1 1 calc R U . D 1
S2A S 0.9652(14) 0.0045(13) 0.7541(10) 0.041(5) Uiso 0.5 1 d . . P C -1
S3 S 0.2865(5) 0.8011(5) 0.6044(4) 0.0212(18) Uiso 1 1 d . . . . .
C7 C 0.343(3) 0.764(3) 0.5375(18) 0.039(10) Uiso 1 1 d . . . . .
H7A H 0.310352 0.757277 0.509291 0.059 Uiso 1 1 calc R U . . .
H7B H 0.359025 0.802092 0.522487 0.059 Uiso 1 1 calc R U . . .
H7C H 0.391292 0.712904 0.544407 0.059 Uiso 1 1 calc R U . . .
C8 C 0.220(3) 0.903(3) 0.584(2) 0.051(12) Uiso 1 1 d . . . . .
H8A H 0.178475 0.904928 0.559135 0.076 Uiso 1 1 calc R U . . .
H8B H 0.194541 0.934834 0.618606 0.076 Uiso 1 1 calc R U . . .
H8C H 0.250273 0.923819 0.562702 0.076 Uiso 1 1 calc R U . . .
C9 C 0.357(2) 0.809(2) 0.6489(17) 0.030(9) Uiso 1 1 d . . . . .
H9A H 0.332558 0.829033 0.687122 0.046 Uiso 1 1 calc R U . . .
H9B H 0.404760 0.756650 0.652794 0.046 Uiso 1 1 calc R U . . .
H9C H 0.372493 0.845837 0.630875 0.046 Uiso 1 1 calc R U . . .
S3A S 0.6707(7) 0.1645(7) 0.0499(5) 0.026(2) Uiso 0.8 1 d . . P B -1
S4 S 0.5289(5) 0.4842(5) 0.7546(4) 0.0198(18) Uiso 1 1 d . . . . .
C10 C 0.443(2) 0.585(2) 0.7511(17) 0.031(9) Uiso 1 1 d . . . . .
H10A H 0.461125 0.623215 0.746704 0.047 Uiso 1 1 calc R U . . .
H10B H 0.410331 0.588468 0.718053 0.047 Uiso 1 1 calc R U . . .
H10C H 0.409881 0.595785 0.786813 0.047 Uiso 1 1 calc R U . . .
C11 C 0.479(2) 0.427(2) 0.7625(18) 0.033(9) Uiso 1 1 d . . . . .
H11A H 0.519318 0.370522 0.764925 0.050 Uiso 1 1 calc R U . . .
H11B H 0.445550 0.443281 0.797777 0.050 Uiso 1 1 calc R U . . .
H11C H 0.446001 0.435964 0.729017 0.050 Uiso 1 1 calc R U . . .
C12 C 0.558(2) 0.489(2) 0.8298(16) 0.030(9) Uiso 1 1 d . . . . .
H12A H 0.586194 0.519218 0.830285 0.046 Uiso 1 1 calc R U . . .
H12B H 0.510042 0.514416 0.854972 0.046 Uiso 1 1 calc R U . . .
H12C H 0.593528 0.434675 0.843763 0.046 Uiso 1 1 calc R U . . .
S5 S 1.0298(12) 0.0044(12) 0.7463(9) 0.031(4) Uiso 0.5 1 d . . P C 1
C13 C 1.024(3) -0.044(3) 0.687(2) 0.057(13) Uiso 1 1 d . . . C 1
H13A H 1.070018 -0.097964 0.686132 0.085 Uiso 1 1 calc R U . C 1
H13B H 0.974414 -0.046454 0.690215 0.085 Uiso 1 1 calc R U . C 1
H13C H 1.024384 -0.015328 0.652320 0.085 Uiso 1 1 calc R U . C 1
C14 C 1.026(3) -0.044(3) 0.8124(18) 0.039(10) Uiso 1 1 d . . . C 1
H14A H 1.029927 -0.014365 0.845259 0.059 Uiso 1 1 calc R U . C 1
H14B H 0.976088 -0.044692 0.815463 0.059 Uiso 1 1 calc R U . C 1
H14C H 1.071574 -0.098156 0.812628 0.059 Uiso 1 1 calc R U . C 1
C15 C 0.949(2) 0.102(2) 0.7511(17) 0.027(8) Uiso 1 1 d . . . C 1
H15A H 0.954163 0.127693 0.785258 0.041 Uiso 1 1 calc R U . C 1
H15B H 0.948763 0.131353 0.716369 0.041 Uiso 1 1 calc R U . C 1
H15C H 0.898792 0.100227 0.754263 0.041 Uiso 1 1 calc R U . C 1
S6 S 0.6929(5) 0.7209(5) 0.1027(4) 0.0248(19) Uiso 1 1 d . . . . .
C16 C 0.680(3) 0.643(3) 0.134(2) 0.049(12) Uiso 1 1 d . . . . .
H16A H 0.732031 0.601063 0.147956 0.073 Uiso 1 1 calc R U . . .
H16B H 0.642025 0.664300 0.167122 0.073 Uiso 1 1 calc R U . . .
H16C H 0.660338 0.621487 0.105555 0.073 Uiso 1 1 calc R U . . .
C17 C 0.745(3) 0.677(3) 0.0319(19) 0.042(10) Uiso 1 1 d . . . . .
H17A H 0.754606 0.715649 0.010603 0.063 Uiso 1 1 calc R U . . .
H17B H 0.795860 0.628853 0.038751 0.063 Uiso 1 1 calc R U . . .
H17C H 0.710965 0.663738 0.009146 0.063 Uiso 1 1 calc R U . . .
C18 C 0.591(2) 0.788(2) 0.0824(17) 0.031(9) Uiso 1 1 d . . . . .
H18A H 0.588130 0.834935 0.063829 0.046 Uiso 1 1 calc R U . . .
H18B H 0.574207 0.760957 0.055405 0.046 Uiso 1 1 calc R U . . .
H18C H 0.555894 0.803770 0.116972 0.046 Uiso 1 1 calc R U . . .
S7 S 0.2141(6) 0.5903(6) 0.1012(4) 0.027(2) Uiso 1 1 d . . . . .
C19 C 0.137(3) 0.667(3) 0.150(2) 0.054(13) Uiso 1 1 d . . . . .
H19A H 0.104405 0.646334 0.168209 0.082 Uiso 1 1 calc R U . . .
H19B H 0.163128 0.680646 0.179604 0.082 Uiso 1 1 calc R U . . .
H19C H 0.102634 0.714527 0.127355 0.082 Uiso 1 1 calc R U . . .
C21 C 0.157(2) 0.592(2) 0.0374(17) 0.031(9) Uiso 1 1 d . . . . .
H21A H 0.126367 0.565095 0.046897 0.046 Uiso 1 1 calc R U . . .
H21B H 0.119479 0.647607 0.026898 0.046 Uiso 1 1 calc R U . . .
H21C H 0.193764 0.565524 0.004748 0.046 Uiso 1 1 calc R U . . .
C22 C 0.265(3) 0.644(3) 0.0735(19) 0.042(10) Uiso 1 1 d . . . . .
H22A H 0.308163 0.609444 0.046498 0.063 Uiso 1 1 calc R U . . .
H22B H 0.226179 0.691875 0.053546 0.063 Uiso 1 1 calc R U . . .
H22C H 0.286674 0.657994 0.105795 0.063 Uiso 1 1 calc R U . . .
S8 S 0.1957(6) 0.5899(6) 0.3984(4) 0.027(2) Uiso 1 1 d . . . . .
C23 C 0.253(2) 0.588(2) 0.4626(18) 0.036(9) Uiso 1 1 d . . . . .
H23A H 0.257401 0.547343 0.489760 0.054 Uiso 1 1 calc R U . . .
H23B H 0.307092 0.576857 0.449888 0.054 Uiso 1 1 calc R U . . .
H23C H 0.225525 0.640336 0.481792 0.054 Uiso 1 1 calc R U . . .
C24 C 0.194(3) 0.668(3) 0.353(2) 0.056(13) Uiso 1 1 d . . . . .
H24A H 0.246725 0.649723 0.334999 0.084 Uiso 1 1 calc R U . . .
H24B H 0.154164 0.682085 0.323158 0.084 Uiso 1 1 calc R U . . .
H24C H 0.179135 0.715096 0.376904 0.084 Uiso 1 1 calc R U . . .
C25 C 0.091(3) 0.643(3) 0.425(2) 0.055(13) Uiso 1 1 d . . . . .
H25A H 0.080682 0.607866 0.450920 0.083 Uiso 1 1 calc R U . . .
H25B H 0.080011 0.690605 0.445812 0.083 Uiso 1 1 calc R U . . .
H25C H 0.055040 0.657594 0.392066 0.083 Uiso 1 1 calc R U . . .
S9 S -0.1643(7) 0.8351(7) 0.5508(5) 0.024(2) Uiso 0.8 1 d . . P A -1
C26 C -0.091(2) 0.743(2) 0.5873(18) 0.037(10) Uiso 1 1 d . . . A -1
H26A H -0.036951 0.730338 0.575663 0.055 Uiso 1 1 calc R U . A -1
H26B H -0.098665 0.750787 0.629297 0.055 Uiso 1 1 calc R U . A -1
H26C H -0.100120 0.699371 0.576472 0.055 Uiso 1 1 calc R U . A -1
C27 C -0.149(3) 0.909(3) 0.5873(19) 0.043(11) Uiso 1 1 d . . . A -1
H27A H -0.097973 0.905077 0.573176 0.064 Uiso 1 1 calc R U . A -1
H27B H -0.192767 0.962556 0.579073 0.064 Uiso 1 1 calc R U . A -1
H27C H -0.146393 0.899824 0.629031 0.064 Uiso 1 1 calc R U . A -1
C28 C -0.258(3) 0.846(3) 0.5785(19) 0.042(10) Uiso 1 1 d . . . A -1
H28A H -0.267979 0.807099 0.559849 0.063 Uiso 1 1 calc R U . A -1
H28B H -0.254620 0.837005 0.620306 0.063 Uiso 1 1 calc R U . A -1
H28C H -0.300995 0.899737 0.570347 0.063 Uiso 1 1 calc R U . A -1
S10 S 0.4136(5) 0.2792(5) 0.6029(4) 0.0241(19) Uiso 1 1 d . . . . .
C29 C 0.330(3) 0.355(3) 0.638(2) 0.048(11) Uiso 1 1 d . . . . .
H29A H 0.342344 0.395177 0.651764 0.071 Uiso 1 1 calc R U . . .
H29B H 0.285524 0.380022 0.611204 0.071 Uiso 1 1 calc R U . . .
H29C H 0.313764 0.333335 0.671111 0.071 Uiso 1 1 calc R U . . .
C30 C 0.380(3) 0.210(3) 0.5804(19) 0.041(10) Uiso 1 1 d . . . . .
H30A H 0.423853 0.165218 0.560029 0.062 Uiso 1 1 calc R U . . .
H30B H 0.362915 0.191407 0.614590 0.062 Uiso 1 1 calc R U . . .
H30C H 0.334676 0.238093 0.554683 0.062 Uiso 1 1 calc R U . . .
C31 C 0.420(2) 0.325(2) 0.5318(17) 0.034(9) Uiso 1 1 d . . . . .
H31A H 0.466121 0.285421 0.508919 0.050 Uiso 1 1 calc R U . . .
H31B H 0.370875 0.341064 0.510630 0.050 Uiso 1 1 calc R U . . .
H31C H 0.426037 0.371002 0.538845 0.050 Uiso 1 1 calc R U . . .
S11 S -0.0130(5) 0.4841(5) 0.7449(4) 0.0210(18) Uiso 1 1 d . . . . .
C32 C -0.044(3) 0.490(3) 0.6691(19) 0.043(11) Uiso 1 1 d . . . . .
H32A H -0.041018 0.439146 0.658616 0.065 Uiso 1 1 calc R U . . .
H32B H -0.099716 0.532771 0.665573 0.065 Uiso 1 1 calc R U . . .
H32C H -0.009123 0.499545 0.643151 0.065 Uiso 1 1 calc R U . . .
C33 C 0.095(2) 0.426(2) 0.7352(16) 0.027(8) Uiso 1 1 d . . . . .
H33A H 0.110579 0.369125 0.732855 0.040 Uiso 1 1 calc R U . . .
H33B H 0.111348 0.441662 0.699449 0.040 Uiso 1 1 calc R U . . .
H33C H 0.120323 0.434030 0.768051 0.040 Uiso 1 1 calc R U . . .
C34 C -0.027(2) 0.582(2) 0.7479(18) 0.033(9) Uiso 1 1 d . . . . .
H34A H -0.083842 0.620657 0.753145 0.050 Uiso 1 1 calc R U . . .
H34B H 0.002554 0.585994 0.780334 0.050 Uiso 1 1 calc R U . . .
H34C H -0.006420 0.593626 0.711732 0.050 Uiso 1 1 calc R U . . .
S12 S 0.4757(7) 0.0490(7) 0.2492(5) 0.047(3) Uiso 1 1 d D . . . .
C35 C 0.441(2) 0.017(2) 0.3086(10) 0.055 Uiso 1 1 d D . . . .
H35A H 0.394315 0.013649 0.297968 0.083 Uiso 1 1 calc R U . . .
H35B H 0.426476 0.055378 0.340279 0.083 Uiso 1 1 calc R U . . .
H35C H 0.483564 -0.034983 0.320935 0.083 Uiso 1 1 calc R U . . .
C36 C 0.5651(14) 0.046(2) 0.2642(14) 0.055 Uiso 1 1 d D . . . .
H36A H 0.608568 -0.009531 0.263871 0.083 Uiso 1 1 calc R U . . .
H36B H 0.560568 0.069047 0.302324 0.083 Uiso 1 1 calc R U . . .
H36C H 0.576544 0.075995 0.234785 0.083 Uiso 1 1 calc R U . . .
C37 C 0.488(2) -0.009(2) 0.1890(10) 0.055 Uiso 1 1 d D . . . .
H37A H 0.458080 0.025360 0.156941 0.083 Uiso 1 1 calc R U . . .
H37B H 0.467881 -0.045577 0.198407 0.083 Uiso 1 1 calc R U . . .
H37C H 0.544918 -0.039517 0.177921 0.083 Uiso 1 1 calc R U . . .

loop_
_atom_site_aniso_label
_atom_site_aniso_U_11
_atom_site_aniso_U_22
_atom_site_aniso_U_33
_atom_site_aniso_U_23
_atom_site_aniso_U_13
_atom_site_aniso_U_12
Bi1 0.0159(6) 0.0147(6) 0.0173(6) -0.0007(5) 0.0010(5) -0.0052(5)
Bi2 0.0184(6) 0.0141(6) 0.0193(7) -0.0015(5) 0.0011(5) -0.0084(5)
I28 0.0144(10) 0.0209(11) 0.0290(12) -0.0025(9) 0.0031(9) -0.0073(9)
I29 0.0214(11) 0.0158(10) 0.0273(12) 0.0018(9) -0.0012(9) -0.0084(9)
I30 0.0251(11) 0.0200(11) 0.0254(12) -0.0022(9) 0.0010(10) -0.0133(10)
I31 0.0169(10) 0.0188(11) 0.0264(12) -0.0008(9) 0.0043(9) -0.0037(9)
I32 0.0232(11) 0.0112(10) 0.0246(12) -0.0008(9) -0.0010(9) -0.0049(9)
I33 0.0276(12) 0.0196(11) 0.0265(12) -0.0021(9) 0.0047(10) -0.0151(10)
I34 0.0188(11) 0.0198(11) 0.0237(12) -0.0013(9) 0.0000(9) -0.0072(9)
I35 0.0187(10) 0.0161(10) 0.0272(12) -0.0053(9) 0.0024(9) -0.0066(9)
I36 0.0196(11) 0.0214(11) 0.0300(13) 0.0008(10) 0.0009(9) -0.0131(9)
Bi3 0.0187(6) 0.0164(6) 0.0182(6) 0.0000(5) 0.0005(5) -0.0081(5)
Bi4 0.0179(6) 0.0149(6) 0.0199(7) -0.0022(5) 0.0010(5) -0.0072(5)
I1 0.0189(11) 0.0200(11) 0.0267(12) 0.0001(9) 0.0036(9) -0.0085(9)
I2 0.0213(11) 0.0162(11) 0.0276(12) 0.0014(9) -0.0001(9) -0.0075(9)
I3 0.0224(11) 0.0217(11) 0.0277(12) -0.0033(9) 0.0028(10) -0.0128(10)
I4 0.0288(12) 0.0293(12) 0.0216(12) 0.0014(10) -0.0019(10) -0.0198(11)
I5 0.0176(11) 0.0295(12) 0.0234(12) -0.0043(10) 0.0014(9) -0.0094(10)
I6 0.0330(12) 0.0143(10) 0.0212(12) -0.0008(9) 0.0018(10) -0.0069(10)
I7 0.0220(11) 0.0161(11) 0.0296(13) -0.0049(9) 0.0015(10) -0.0080(9)
I8 0.0171(10) 0.0204(11) 0.0283(12) 0.0007(9) 0.0003(9) -0.0082(9)
I9 0.0205(11) 0.0184(11) 0.0266(12) -0.0032(9) 0.0048(9) -0.0099(9)
Bi5 0.0184(6) 0.0143(6) 0.0182(6) -0.0003(5) 0.0017(5) -0.0077(5)
Bi6 0.0174(6) 0.0188(6) 0.0184(7) -0.0016(5) 0.0029(5) -0.0071(5)
I10 0.0187(11) 0.0278(12) 0.0291(13) -0.0077(10) 0.0079(10) -0.0117(10)
I11 0.0219(11) 0.0202(11) 0.0377(14) -0.0088(10) 0.0032(10) -0.0119(10)
I12 0.0218(11) 0.0157(10) 0.0248(12) 0.0008(9) -0.0016(9) -0.0082(9)
I13 0.0611(18) 0.0120(11) 0.0281(14) 0.0020(10) 0.0133(13) 0.0050(12)
I14 0.0192(10) 0.0222(11) 0.0210(11) -0.0004(9) 0.0007(9) -0.0122(9)
I15 0.0187(10) 0.0172(10) 0.0246(12) -0.0032(9) 0.0021(9) -0.0088(9)
I16 0.0216(11) 0.0243(12) 0.0333(13) 0.0037(10) -0.0044(10) -0.0108(10)
I17 0.0230(11) 0.0207(11) 0.0327(13) 0.0014(10) 0.0019(10) -0.0118(10)
I18 0.0228(11) 0.0235(12) 0.0247(12) -0.0045(10) 0.0057(10) -0.0111(10)
Bi7 0.0176(6) 0.0136(6) 0.0183(6) -0.0014(5) 0.0032(5) -0.0060(5)
Bi8 0.0208(6) 0.0186(6) 0.0179(6) -0.0003(5) 0.0015(5) -0.0104(5)
I19 0.0199(11) 0.0205(11) 0.0289(13) -0.0044(10) 0.0056(10) -0.0082(9)
I20 0.0239(11) 0.0213(11) 0.0259(12) 0.0028(9) 0.0015(10) -0.0115(10)
I21 0.0168(10) 0.0174(11) 0.0245(12) 0.0006(9) 0.0012(9) -0.0070(9)
I22 0.0238(11) 0.0254(12) 0.0334(13) -0.0057(10) 0.0007(10) -0.0147(10)
I23 0.0168(10) 0.0229(11) 0.0223(12) -0.0031(9) 0.0029(9) -0.0104(9)
I24 0.081(2) 0.0129(12) 0.0271(14) -0.0019(10) 0.0131(14) -0.0131(13)
I25 0.0199(11) 0.0165(11) 0.0259(12) -0.0033(9) 0.0000(9) -0.0072(9)
I26 0.0190(11) 0.0192(11) 0.0345(13) 0.0072(10) -0.0047(10) -0.0074(9)
I27 0.0252(12) 0.0260(12) 0.0297(13) 0.0043(10) 0.0011(10) -0.0162(10)

loop_
_atom_type_symbol
_atom_type_description
_atom_type_scat_dispersion_real
_atom_type_scat_dispersion_imag
_atom_type_scat_source
C C 0.0033 0.0016 'International Tables Vol C Tables 4.2.6.8 and 6.1.1.4'
H H 0.0000 0.0000 'International Tables Vol C Tables 4.2.6.8 and 6.1.1.4'
Bi Bi -4.1077 10.2566 'International Tables Vol C Tables 4.2.6.8 and 6.1.1.4'
I I -0.4742 1.8119 'International Tables Vol C Tables 4.2.6.8 and 6.1.1.4'
S S 0.1246 0.1234 'International Tables Vol C Tables 4.2.6.8 and 6.1.1.4'

loop_
_geom_angle_atom_site_label_1
_geom_angle_atom_site_label_2
_geom_angle_atom_site_label_3
_geom_angle
_geom_angle_site_symmetry_1
_geom_angle_site_symmetry_3
_geom_angle_publ_flag
I28 Bi1 I29 96.38(7) . . ?
I28 Bi1 I31 165.95(8) . . ?
I28 Bi1 I32 86.45(7) . . ?
I28 Bi1 I33 92.61(7) . . ?
I29 Bi1 I31 92.57(7) . . ?
I29 Bi1 I32 174.78(8) . . ?
I29 Bi1 I33 100.25(7) . . ?
I30 Bi1 I28 94.23(7) . . ?
I30 Bi1 I29 90.40(7) . . ?
I30 Bi1 I31 96.53(7) . . ?
I30 Bi1 I32 85.01(7) . . ?
I30 Bi1 I33 166.63(7) . . ?
I31 Bi1 I33 75.10(6) . . ?
I32 Bi1 I31 85.51(6) . . ?
I32 Bi1 I33 83.96(6) . . ?
I32 Bi2 I31 84.06(6) . . ?
I32 Bi2 I33 85.62(6) . . ?
I33 Bi2 I31 75.11(6) . . ?
I34 Bi2 I31 166.62(7) . . ?
I34 Bi2 I32 84.88(7) . . ?
I34 Bi2 I33 96.58(7) . . ?
I34 Bi2 I35 90.54(7) . . ?
I34 Bi2 I36 94.23(7) . . ?
I35 Bi2 I31 100.15(7) . . ?
I35 Bi2 I32 174.79(7) . . ?
I35 Bi2 I33 92.46(7) . . ?
I36 Bi2 I31 92.55(7) . . ?
I36 Bi2 I32 86.41(7) . . ?
I36 Bi2 I33 165.93(8) . . ?
I36 Bi2 I35 96.42(7) . . ?
Bi1 I31 Bi2 79.85(6) . . ?
Bi2 I32 Bi1 85.12(6) . . ?
Bi2 I33 Bi1 79.81(6) . . ?
I1 Bi3 I4 90.54(7) . . ?
I1 Bi3 I5 173.00(7) . . ?
I1 Bi3 I6 97.09(7) . . ?
I2 Bi3 I1 91.54(7) . . ?
I2 Bi3 I3 95.57(7) . . ?
I2 Bi3 I4 92.84(7) . . ?
I2 Bi3 I5 89.30(7) . . ?
I2 Bi3 I6 169.90(7) . . ?
I3 Bi3 I1 95.51(7) . . ?
I3 Bi3 I4 169.50(8) . . ?
I3 Bi3 I5 91.32(7) . . ?
I3 Bi3 I6 88.83(7) . . ?
I4 Bi3 I5 82.48(6) . . ?
I4 Bi3 I6 81.89(7) . . ?
I5 Bi3 I6 81.50(6) . . ?
I4 Bi4 I6 81.57(6) . . ?
I5 Bi4 I4 82.46(6) . . ?
I5 Bi4 I6 81.82(6) . . ?
I7 Bi4 I4 89.46(7) . . ?
I7 Bi4 I5 92.81(7) . . ?
I7 Bi4 I6 170.06(8) . . ?
I7 Bi4 I8 95.63(7) . . ?
I7 Bi4 I9 91.47(7) . . ?
I8 Bi4 I4 91.48(7) . . ?
I8 Bi4 I5 169.57(7) . . ?
I8 Bi4 I6 88.92(7) . . ?
I8 Bi4 I9 95.47(7) . . ?
I9 Bi4 I4 172.87(7) . . ?
I9 Bi4 I5 90.42(7) . . ?
I9 Bi4 I6 96.91(7) . . ?
Bi3 I4 Bi4 81.79(6) . . ?
Bi4 I5 Bi3 81.71(6) . . ?
Bi4 I6 Bi3 81.18(6) . . ?
I10 Bi5 I11 91.56(7) . . ?
I10 Bi5 I12 94.40(7) . . ?
I10 Bi5 I13 90.42(8) . . ?
I10 Bi5 I14 92.94(7) . . ?
I10 Bi5 I15 170.83(8) . . ?
I11 Bi5 I13 95.65(8) . . ?
I11 Bi5 I14 175.37(7) . . ?
I11 Bi5 I15 91.40(7) . . ?
I12 Bi5 I11 95.70(7) . . ?
I12 Bi5 I13 167.53(8) . . ?
I12 Bi5 I14 84.99(7) . . ?
I12 Bi5 I15 93.94(7) . . ?
I14 Bi5 I13 83.28(7) . . ?
I14 Bi5 I15 83.98(6) . . ?
I15 Bi5 I13 80.65(7) . . ?
I13 Bi6 I15 79.90(7) . . ?
I14 Bi6 I13 83.65(7) . . ?
I14 Bi6 I15 83.35(6) . . ?
I16 Bi6 I13 94.77(8) . . ?
I16 Bi6 I14 85.66(7) . . ?
I16 Bi6 I15 168.24(8) . . ?
I16 Bi6 I17 95.02(7) . . ?
I16 Bi6 I18 95.13(7) . . ?
I17 Bi6 I13 91.17(7) . . ?
I17 Bi6 I14 174.81(7) . . ?
I17 Bi6 I15 95.56(7) . . ?
I18 Bi6 I13 168.14(8) . . ?
I18 Bi6 I14 90.60(7) . . ?
I18 Bi6 I15 89.15(7) . . ?
I18 Bi6 I17 94.46(7) . . ?
Bi6 I13 Bi5 80.61(6) . . ?
Bi6 I14 Bi5 81.96(6) . . ?
Bi5 I15 Bi6 79.87(6) . . ?
I21 Bi7 I24 80.57(7) . . ?
I23 Bi7 I21 83.94(6) . . ?
I23 Bi7 I24 83.44(7) . . ?
I25 Bi7 I21 94.06(7) . . ?
I25 Bi7 I23 85.09(6) . . ?
I25 Bi7 I24 167.78(8) . . ?
I25 Bi7 I26 95.62(7) . . ?
I26 Bi7 I21 91.48(7) . . ?
I26 Bi7 I23 175.40(7) . . ?
I26 Bi7 I24 95.48(8) . . ?
I27 Bi7 I21 170.83(8) . . ?
I27 Bi7 I23 93.05(7) . . ?
I27 Bi7 I24 90.50(8) . . ?
I27 Bi7 I25 94.31(7) . . ?
I27 Bi7 I26 91.43(7) . . ?
I19 Bi8 I21 95.66(7) . . ?
I19 Bi8 I23 174.82(8) . . ?
I19 Bi8 I24 91.13(7) . . ?
I20 Bi8 I19 94.47(7) . . ?
I20 Bi8 I21 89.21(7) . . ?
I20 Bi8 I23 90.58(7) . . ?
I20 Bi8 I24 168.05(8) . . ?
I22 Bi8 I19 95.01(7) . . ?
I22 Bi8 I20 95.17(8) . . ?
I22 Bi8 I21 168.11(7) . . ?
I22 Bi8 I23 85.64(7) . . ?
I22 Bi8 I24 94.85(8) . . ?
I23 Bi8 I21 83.27(6) . . ?
I23 Bi8 I24 83.70(7) . . ?
I24 Bi8 I21 79.72(7) . . ?
Bi7 I21 Bi8 79.89(6) . . ?
Bi8 I23 Bi7 82.07(6) . . ?
Bi8 I24 Bi7 80.58(6) . . ?
C2 S1 C20 98(2) . . ?
C3 S1 C2 103(2) . . ?
C3 S1 C20 103(2) . . ?
S1 C2 H2A 109.5 . . ?
S1 C2 H2B 109.5 . . ?
S1 C2 H2C 109.5 . . ?
H2A C2 H2B 109.5 . . ?
H2A C2 H2C 109.5 . . ?
H2B C2 H2C 109.5 . . ?
S1 C3 H3A 109.5 . . ?
S1 C3 H3B 109.5 . . ?
S1 C3 H3C 109.5 . . ?
H3A C3 H3B 109.5 . . ?
H3A C3 H3C 109.5 . . ?
H3B C3 H3C 109.5 . . ?
S1 C20 H20A 109.5 . . ?
S1 C20 H20B 109.5 . . ?
S1 C20 H20C 109.5 . . ?
H20A C20 H20B 109.5 . . ?
H20A C20 H20C 109.5 . . ?
H20B C20 H20C 109.5 . . ?
S9 S1A C26 59.6(19) . . ?
S9 S1A C27 60(2) . . ?
S9 S1A C28 57.1(19) . . ?
C26 S1A C28 93(3) . . ?
C27 S1A C26 96(3) . . ?
C27 S1A C28 98(3) . . ?
C5 S2 C4 94(2) . . ?
C6 S2 C4 106(3) . . ?
C6 S2 C5 99(3) . . ?
S2 C4 H4A 109.5 . . ?
S2 C4 H4B 109.5 . . ?
S2 C4 H4C 109.5 . . ?
H4A C4 H4B 109.5 . . ?
H4A C4 H4C 109.5 . . ?
H4B C4 H4C 109.5 . . ?
S2 C5 H5A 109.5 . . ?
S2 C5 H5B 109.5 . . ?
S2 C5 H5C 109.5 . . ?
H5A C5 H5B 109.5 . . ?
H5A C5 H5C 109.5 . . ?
H5B C5 H5C 109.5 . . ?
S2 C6 H6A 109.5 . . ?
S2 C6 H6B 109.5 . . ?
S2 C6 H6C 109.5 . . ?
H6A C6 H6B 109.5 . . ?
H6A C6 H6C 109.5 . . ?
H6B C6 H6C 109.5 . . ?
S5 S2A C13 63(2) . . ?
S5 S2A C14 71(2) . . ?
S5 S2A C15 69.2(18) . . ?
C14 S2A C13 107(2) . . ?
C14 S2A C15 108(2) . . ?
C15 S2A C13 105(2) . . ?
C7 S3 C8 100(2) . . ?
C9 S3 C7 101.9(19) . . ?
C9 S3 C8 103(2) . . ?
S3 C7 H7A 109.5 . . ?
S3 C7 H7B 109.5 . . ?
S3 C7 H7C 109.5 . . ?
H7A C7 H7B 109.5 . . ?
H7A C7 H7C 109.5 . . ?
H7B C7 H7C 109.5 . . ?
S3 C8 H8A 109.5 . . ?
S3 C8 H8B 109.5 . . ?
S3 C8 H8C 109.5 . . ?
H8A C8 H8B 109.5 . . ?
H8A C8 H8C 109.5 . . ?
H8B C8 H8C 109.5 . . ?
S3 C9 H9A 109.5 . . ?
S3 C9 H9B 109.5 . . ?
S3 C9 H9C 109.5 . . ?
H9A C9 H9B 109.5 . . ?
H9A C9 H9C 109.5 . . ?
H9B C9 H9C 109.5 . . ?
C10 S4 C12 98.1(18) . . ?
C11 S4 C10 100.4(18) . . ?
C11 S4 C12 102.9(18) . . ?
S4 C10 H10A 109.5 . . ?
S4 C10 H10B 109.5 . . ?
S4 C10 H10C 109.5 . . ?
H10A C10 H10B 109.5 . . ?
H10A C10 H10C 109.5 . . ?
H10B C10 H10C 109.5 . . ?
S4 C11 H11A 109.5 . . ?
S4 C11 H11B 109.5 . . ?
S4 C11 H11C 109.5 . . ?
H11A C11 H11B 109.5 . . ?
H11A C11 H11C 109.5 . . ?
H11B C11 H11C 109.5 . . ?
S4 C12 H12A 109.5 . . ?
S4 C12 H12B 109.5 . . ?
S4 C12 H12C 109.5 . . ?
H12A C12 H12B 109.5 . . ?
H12A C12 H12C 109.5 . . ?
H12B C12 H12C 109.5 . . ?
S2A S5 C13 76(2) . . ?
S2A S5 C14 67.4(19) . . ?
S2A S5 C15 69.0(18) . . ?
C13 S5 C14 112(2) . . ?
C13 S5 C15 112(2) . . ?
C15 S5 C14 106(2) . . ?
S2A C13 H13A 124.0 . . ?
S2A C13 H13B 68.5 . . ?
S2A C13 H13C 124.2 . . ?
S5 C13 S2A 41.0(15) . . ?
S5 C13 H13A 109.5 . . ?
S5 C13 H13B 109.5 . . ?
S5 C13 H13C 109.5 . . ?
H13A C13 H13B 109.5 . . ?
H13A C13 H13C 109.5 . . ?
H13B C13 H13C 109.5 . . ?
S2A C14 S5 41.3(14) . . ?
S2A C14 H14A 122.1 . . ?
S2A C14 H14B 68.2 . . ?
S2A C14 H14C 126.2 . . ?
S5 C14 H14A 109.5 . . ?
S5 C14 H14B 109.5 . . ?
S5 C14 H14C 109.5 . . ?
H14A C14 H14B 109.5 . . ?
H14A C14 H14C 109.5 . . ?
H14B C14 H14C 109.5 . . ?
S2A C15 S5 41.8(13) . . ?
S2A C15 H15A 121.5 . . ?
S2A C15 H15B 127.0 . . ?
S2A C15 H15C 67.7 . . ?
S5 C15 H15A 109.5 . . ?
S5 C15 H15B 109.5 . . ?
S5 C15 H15C 109.5 . . ?
H15A C15 H15B 109.5 . . ?
H15A C15 H15C 109.5 . . ?
H15B C15 H15C 109.5 . . ?
C16 S6 C17 103(2) . . ?
C16 S6 C18 100(2) . . ?
C18 S6 C17 102.9(19) . . ?
S6 C16 H16A 109.5 . . ?
S6 C16 H16B 109.5 . . ?
S6 C16 H16C 109.5 . . ?
H16A C16 H16B 109.5 . . ?
H16A C16 H16C 109.5 . . ?
H16B C16 H16C 109.5 . . ?
S6 C17 H17A 109.5 . . ?
S6 C17 H17B 109.5 . . ?
S6 C17 H17C 109.5 . . ?
H17A C17 H17B 109.5 . . ?
H17A C17 H17C 109.5 . . ?
H17B C17 H17C 109.5 . . ?
S6 C18 H18A 109.5 . . ?
S6 C18 H18B 109.5 . . ?
S6 C18 H18C 109.5 . . ?
H18A C18 H18B 109.5 . . ?
H18A C18 H18C 109.5 . . ?
H18B C18 H18C 109.5 . . ?
C19 S7 C21 104(2) . . ?
C22 S7 C19 100(2) . . ?
C22 S7 C21 101.6(19) . . ?
S7 C19 H19A 109.5 . . ?
S7 C19 H19B 109.5 . . ?
S7 C19 H19C 109.5 . . ?
H19A C19 H19B 109.5 . . ?
H19A C19 H19C 109.5 . . ?
H19B C19 H19C 109.5 . . ?
S7 C21 H21A 109.5 . . ?
S7 C21 H21B 109.5 . . ?
S7 C21 H21C 109.5 . . ?
H21A C21 H21B 109.5 . . ?
H21A C21 H21C 109.5 . . ?
H21B C21 H21C 109.5 . . ?
S7 C22 H22A 109.5 . . ?
S7 C22 H22B 109.5 . . ?
S7 C22 H22C 109.5 . . ?
H22A C22 H22B 109.5 . . ?
H22A C22 H22C 109.5 . . ?
H22B C22 H22C 109.5 . . ?
C24 S8 C23 104(2) . . ?
C24 S8 C25 98(2) . . ?
C25 S8 C23 104(2) . . ?
S8 C23 H23A 109.5 . . ?
S8 C23 H23B 109.5 . . ?
S8 C23 H23C 109.5 . . ?
H23A C23 H23B 109.5 . . ?
H23A C23 H23C 109.5 . . ?
H23B C23 H23C 109.5 . . ?
S8 C24 H24A 109.5 . . ?
S8 C24 H24B 109.5 . . ?
S8 C24 H24C 109.5 . . ?
H24A C24 H24B 109.5 . . ?
H24A C24 H24C 109.5 . . ?
H24B C24 H24C 109.5 . . ?
S8 C25 H25A 109.5 . . ?
S8 C25 H25B 109.5 . . ?
S8 C25 H25C 109.5 . . ?
H25A C25 H25B 109.5 . . ?
H25A C25 H25C 109.5 . . ?
H25B C25 H25C 109.5 . . ?
S1A S9 C26 64(2) . . ?
S1A S9 C27 64(2) . . ?
S1A S9 C28 67(2) . . ?
C27 S9 C26 101(2) . . ?
C28 S9 C26 101(2) . . ?
C28 S9 C27 107(2) . . ?
S1A C26 H26A 127.8 . . ?
S1A C26 H26B 53.4 . . ?
S1A C26 H26C 122.8 . . ?
S9 C26 S1A 56.2(19) . . ?
S9 C26 H26A 109.5 . . ?
S9 C26 H26B 109.5 . . ?
S9 C26 H26C 109.5 . . ?
H26A C26 H26B 109.5 . . ?
H26A C26 H26C 109.5 . . ?
H26B C26 H26C 109.5 . . ?
S1A C27 H27A 132.0 . . ?
S1A C27 H27B 118.5 . . ?
S1A C27 H27C 53.2 . . ?
S9 C27 S1A 56.8(19) . . ?
S9 C27 H27A 109.5 . . ?
S9 C27 H27B 109.5 . . ?
S9 C27 H27C 109.5 . . ?
H27A C27 H27B 109.5 . . ?
H27A C27 H27C 109.5 . . ?
H27B C27 H27C 109.5 . . ?
S1A C28 H28A 133.4 . . ?
S1A C28 H28B 54.1 . . ?
S1A C28 H28C 117.1 . . ?
S9 C28 S1A 56.2(19) . . ?
S9 C28 H28A 109.5 . . ?
S9 C28 H28B 109.5 . . ?
S9 C28 H28C 109.5 . . ?
H28A C28 H28B 109.5 . . ?
H28A C28 H28C 109.5 . . ?
H28B C28 H28C 109.5 . . ?
C29 S10 C30 104(2) . . ?
C29 S10 C31 104(2) . . ?
C30 S10 C31 101.6(19) . . ?
S10 C29 H29A 109.5 . . ?
S10 C29 H29B 109.5 . . ?
S10 C29 H29C 109.5 . . ?
H29A C29 H29B 109.5 . . ?
H29A C29 H29C 109.5 . . ?
H29B C29 H29C 109.5 . . ?
S10 C30 H30A 109.5 . . ?
S10 C30 H30B 109.5 . . ?
S10 C30 H30C 109.5 . . ?
H30A C30 H30B 109.5 . . ?
H30A C30 H30C 109.5 . . ?
H30B C30 H30C 109.5 . . ?
S10 C31 H31A 109.5 . . ?
S10 C31 H31B 109.5 . . ?
S10 C31 H31C 109.5 . . ?
H31A C31 H31B 109.5 . . ?
H31A C31 H31C 109.5 . . ?
H31B C31 H31C 109.5 . . ?
C33 S11 C32 100.5(19) . . ?
C34 S11 C32 97(2) . . ?
C34 S11 C33 101.0(18) . . ?
S11 C32 H32A 109.5 . . ?
S11 C32 H32B 109.5 . . ?
S11 C32 H32C 109.5 . . ?
H32A C32 H32B 109.5 . . ?
H32A C32 H32C 109.5 . . ?
H32B C32 H32C 109.5 . . ?
S11 C33 H33A 109.5 . . ?
S11 C33 H33B 109.5 . . ?
S11 C33 H33C 109.5 . . ?
H33A C33 H33B 109.5 . . ?
H33A C33 H33C 109.5 . . ?
H33B C33 H33C 109.5 . . ?
S11 C34 H34A 109.5 . . ?
S11 C34 H34B 109.5 . . ?
S11 C34 H34C 109.5 . . ?
H34A C34 H34B 109.5 . . ?
H34A C34 H34C 109.5 . . ?
H34B C34 H34C 109.5 . . ?
C35 S12 C37 110.4(4) . . ?
C36 S12 C35 110.6(4) . . ?
C36 S12 C37 110.4(4) . . ?
S12 C35 H35A 109.5 . . ?
S12 C35 H35B 109.5 . . ?
S12 C35 H35C 109.5 . . ?
H35A C35 H35B 109.5 . . ?
H35A C35 H35C 109.5 . . ?
H35B C35 H35C 109.5 . . ?
S12 C36 H36A 109.5 . . ?
S12 C36 H36B 109.5 . . ?
S12 C36 H36C 109.5 . . ?
H36A C36 H36B 109.5 . . ?
H36A C36 H36C 109.5 . . ?
H36B C36 H36C 109.5 . . ?
S12 C37 H37A 109.5 . . ?
S12 C37 H37B 109.5 . . ?
S12 C37 H37C 109.5 . . ?
H37A C37 H37B 109.5 . . ?
H37A C37 H37C 109.5 . . ?
H37B C37 H37C 109.5 . . ?

loop_
_geom_bond_atom_site_label_1
_geom_bond_atom_site_label_2
_geom_bond_distance
_geom_bond_site_symmetry_2
_geom_bond_publ_flag
Bi1 I28 2.964(2) . ?
Bi1 I29 2.990(3) . ?
Bi1 I30 2.961(3) . ?
Bi1 I31 3.260(2) . ?
Bi1 I32 3.140(2) . ?
Bi1 I33 3.354(3) . ?
Bi2 I31 3.352(3) . ?
Bi2 I32 3.135(2) . ?
Bi2 I33 3.261(2) . ?
Bi2 I34 2.963(3) . ?
Bi2 I35 2.988(2) . ?
Bi2 I36 2.965(2) . ?
Bi3 I1 2.973(2) . ?
Bi3 I2 2.957(3) . ?
Bi3 I3 2.961(3) . ?
Bi3 I4 3.232(3) . ?
Bi3 I5 3.256(3) . ?
Bi3 I6 3.263(3) . ?
Bi4 I4 3.254(3) . ?
Bi4 I5 3.236(3) . ?
Bi4 I6 3.263(2) . ?
Bi4 I7 2.957(2) . ?
Bi4 I8 2.962(3) . ?
Bi4 I9 2.973(3) . ?
Bi5 I10 2.951(2) . ?
Bi5 I11 2.962(3) . ?
Bi5 I12 2.961(2) . ?
Bi5 I13 3.285(3) . ?
Bi5 I14 3.246(2) . ?
Bi5 I15 3.278(2) . ?
Bi6 I13 3.279(3) . ?
Bi6 I14 3.228(2) . ?
Bi6 I15 3.335(3) . ?
Bi6 I16 2.948(3) . ?
Bi6 I17 2.954(3) . ?
Bi6 I18 2.951(2) . ?
Bi7 I21 3.276(2) . ?
Bi7 I23 3.240(3) . ?
Bi7 I24 3.282(3) . ?
Bi7 I25 2.965(2) . ?
Bi7 I26 2.966(3) . ?
Bi7 I27 2.954(3) . ?
Bi8 I19 2.954(2) . ?
Bi8 I20 2.954(3) . ?
Bi8 I21 3.334(3) . ?
Bi8 I22 2.950(3) . ?
Bi8 I23 3.224(2) . ?
Bi8 I24 3.282(3) . ?
S1 C2 1.75(4) . ?
S1 C3 1.73(4) . ?
S1 C20 1.79(4) . ?
C2 H2A 0.9600 . ?
C2 H2B 0.9600 . ?
C2 H2C 0.9600 . ?
C3 H3A 0.9600 . ?
C3 H3B 0.9600 . ?
C3 H3C 0.9600 . ?
C20 H20A 0.9600 . ?
C20 H20B 0.9600 . ?
C20 H20C 0.9600 . ?
S2 C6 1.73(5) . ?
C4 S2 1.86(5) . ?
C4 H4A 0.9600 . ?
C4 H4B 0.9600 . ?
C4 H4C 0.9600 . ?
C5 S2 1.86(5) . ?
C5 H5A 0.9600 . ?
C5 H5B 0.9600 . ?
C5 H5C 0.9600 . ?
C6 H6A 0.9600 . ?
C6 H6B 0.9600 . ?
C6 H6C 0.9600 . ?
S2A S5 1.23(3) . ?
S2A C13 1.81(5) . ?
S2A C14 1.71(5) . ?
S2A C15 1.72(4) . ?
S3 C7 1.77(4) . ?
S3 C8 1.77(5) . ?
S3 C9 1.76(4) . ?
C7 H7A 0.9600 . ?
C7 H7B 0.9600 . ?
C7 H7C 0.9600 . ?
C8 H8A 0.9600 . ?
C8 H8B 0.9600 . ?
C8 H8C 0.9600 . ?
C9 H9A 0.9600 . ?
C9 H9B 0.9600 . ?
C9 H9C 0.9600 . ?
S4 C10 1.79(4) . ?
S4 C11 1.75(4) . ?
S4 C12 1.83(4) . ?
C10 H10A 0.9600 . ?
C10 H10B 0.9600 . ?
C10 H10C 0.9600 . ?
C11 H11A 0.9600 . ?
C11 H11B 0.9600 . ?
C11 H11C 0.9600 . ?
C12 H12A 0.9600 . ?
C12 H12B 0.9600 . ?
C12 H12C 0.9600 . ?
S5 C13 1.67(5) . ?
S5 C14 1.76(4) . ?
S5 C15 1.72(4) . ?
C13 H13A 0.9600 . ?
C13 H13B 0.9600 . ?
C13 H13C 0.9600 . ?
C14 H14A 0.9600 . ?
C14 H14B 0.9600 . ?
C14 H14C 0.9600 . ?
C15 H15A 0.9600 . ?
C15 H15B 0.9600 . ?
C15 H15C 0.9600 . ?
S6 C16 1.75(4) . ?
S6 C17 1.83(4) . ?
S6 C18 1.77(4) . ?
C16 H16A 0.9600 . ?
C16 H16B 0.9600 . ?
C16 H16C 0.9600 . ?
C17 H17A 0.9600 . ?
C17 H17B 0.9600 . ?
C17 H17C 0.9600 . ?
C18 H18A 0.9600 . ?
C18 H18B 0.9600 . ?
C18 H18C 0.9600 . ?
S7 C19 1.82(5) . ?
S7 C21 1.83(4) . ?
S7 C22 1.80(4) . ?
C19 H19A 0.9600 . ?
C19 H19B 0.9600 . ?
C19 H19C 0.9600 . ?
C21 H21A 0.9600 . ?
C21 H21B 0.9600 . ?
C21 H21C 0.9600 . ?
C22 H22A 0.9600 . ?
C22 H22B 0.9600 . ?
C22 H22C 0.9600 . ?
S8 C23 1.84(4) . ?
S8 C24 1.78(5) . ?
S8 C25 1.81(5) . ?
C23 H23A 0.9600 . ?
C23 H23B 0.9600 . ?
C23 H23C 0.9600 . ?
C24 H24A 0.9600 . ?
C24 H24B 0.9600 . ?
C24 H24C 0.9600 . ?
C25 H25A 0.9600 . ?
C25 H25B 0.9600 . ?
C25 H25C 0.9600 . ?
S9 S1A 1.74(5) . ?
S9 C26 1.81(4) . ?
S9 C27 1.80(4) . ?
S9 C28 1.76(4) . ?
C26 S1A 1.89(6) . ?
C26 H26A 0.9600 . ?
C26 H26B 0.9600 . ?
C26 H26C 0.9600 . ?
C27 S1A 1.87(6) . ?
C27 H27A 0.9600 . ?
C27 H27B 0.9600 . ?
C27 H27C 0.9600 . ?
C28 S1A 1.93(6) . ?
C28 H28A 0.9600 . ?
C28 H28B 0.9600 . ?
C28 H28C 0.9600 . ?
S10 C29 1.71(4) . ?
S10 C30 1.80(4) . ?
S10 C31 1.85(4) . ?
C29 H29A 0.9600 . ?
C29 H29B 0.9600 . ?
C29 H29C 0.9600 . ?
C30 H30A 0.9600 . ?
C30 H30B 0.9600 . ?
C30 H30C 0.9600 . ?
C31 H31A 0.9600 . ?
C31 H31B 0.9600 . ?
C31 H31C 0.9600 . ?
S11 C32 1.82(4) . ?
S11 C33 1.77(4) . ?
S11 C34 1.75(4) . ?
C32 H32A 0.9600 . ?
C32 H32B 0.9600 . ?
C32 H32C 0.9600 . ?
C33 H33A 0.9600 . ?
C33 H33B 0.9600 . ?
C33 H33C 0.9600 . ?
C34 H34A 0.9600 . ?
C34 H34B 0.9600 . ?
C34 H34C 0.9600 . ?
C35 S12 1.703(5) . ?
C35 H35A 0.9600 . ?
C35 H35B 0.9600 . ?
C35 H35C 0.9600 . ?
C36 S12 1.702(5) . ?
C36 H36A 0.9600 . ?
C36 H36B 0.9600 . ?
C36 H36C 0.9600 . ?
C37 S12 1.705(5) . ?
C37 H37A 0.9600 . ?
C37 H37B 0.9600 . ?
C37 H37C 0.9600 . ?

loop_
_geom_hbond_atom_site_label_D
_geom_hbond_atom_site_label_H
_geom_hbond_atom_site_label_A
_geom_hbond_distance_DH
_geom_hbond_distance_HA
_geom_hbond_distance_DA
_geom_hbond_angle_DHA
_geom_hbond_site_symmetry_A
_geom_hbond_publ_flag
C2 H2B I26 0.96 3.15 4.02(4) 152.8 2_667 yes
C2 H2C I8 0.96 3.33 4.20(4) 152.8 2_666 yes
C3 H3A I31 0.96 3.24 3.83(4) 121.0 1_655 yes
C3 H3B I8 0.96 3.17 4.08(4) 158.7 2_666 yes
C3 H3C I7 0.96 3.29 3.99(4) 132.1 2_666 yes
C20 H20A I35 0.96 3.18 3.82(4) 126.3 1_655 yes
C20 H20B I16 0.96 3.22 3.67(4) 111.3 1_565 yes
C20 H20C I17 0.96 3.23 4.03(4) 141.5 1_565 yes
C4 H4A I5 0.96 3.30 3.94(3) 125.9 2_666 yes
C4 H4A I7 0.96 3.16 3.84(3) 129.1 2_666 yes
C4 H4B I26 0.96 3.25 4.13(3) 153.2 1_565 yes
C4 H4C I17 0.96 3.34 3.94(3) 122.8 2_667 yes
C5 H5B I18 0.96 3.24 4.11(4) 151.6 2_667 yes
C5 H5C I34 0.96 3.19 3.79(4) 122.8 . yes
C6 H6A I26 0.96 3.39 4.11(4) 133.6 1_565 yes
C6 H6C I16 0.96 3.37 4.24(4) 151.7 2_667 yes
C7 H7A I12 0.96 3.33 3.81(4) 112.7 2_666 yes
C7 H7B I11 0.96 3.16 4.04(4) 152.3 2_666 yes
C7 H7C I3 0.96 3.27 4.16(4) 154.0 2_666 yes
C8 H8A I29 0.96 3.18 3.83(5) 126.7 . yes
C8 H8B I22 0.96 3.23 3.68(5) 110.9 1_565 yes
C8 H8C I19 0.96 3.22 4.02(5) 141.8 1_565 yes
C9 H9A I24 0.96 3.41 4.15(4) 135.0 1_565 yes
C9 H9B I3 0.96 3.19 4.09(4) 157.1 2_666 yes
C9 H9B I5 0.96 3.34 3.80(4) 112.1 2_666 yes
C9 H9C I2 0.96 3.26 3.97(4) 132.7 2_666 yes
C10 H10A I5 0.96 3.04 3.98(4) 164.7 2_666 yes
C10 H10B I28 0.96 3.06 4.01(4) 167.6 . yes
C11 H11A I14 0.96 3.27 4.02(4) 135.8 . yes
C11 H11A I15 0.96 3.06 3.82(4) 136.6 . yes
C11 H11B I34 0.96 3.32 4.24(4) 160.3 . yes
C12 H12A I9 0.96 3.16 3.84(4) 130.0 2_666 yes
C13 H13C I22 0.96 3.31 4.17(5) 150.1 1_655 yes
C14 H14A I27 0.96 3.18 4.07(4) 153.6 1_655 yes
C14 H14C I33 0.96 3.20 4.08(4) 153.1 1_645 yes
C15 H15A I27 0.96 3.26 4.13(4) 151.6 1_655 yes
C15 H15C I14 0.96 3.28 3.89(4) 123.0 . yes
C16 H16A I32 0.96 3.08 3.73(5) 126.6 2_666 yes
C16 H16B I15 0.96 3.25 4.15(5) 158.2 2_666 yes
C16 H16C I34 0.96 3.31 4.00(4) 130.5 2_666 yes
C17 H17B I25 0.96 3.25 3.74(4) 113.7 2_666 yes
C17 H17C I9 0.96 3.10 4.06(4) 177.8 2_665 yes
C18 H18A I26 0.96 3.26 3.91(4) 126.2 2_666 yes
C18 H18B I18 0.96 3.33 4.01(4) 129.2 2_666 yes
C18 H18C I15 0.96 3.20 4.11(4) 159.7 2_666 yes
C19 H19A I23 0.96 3.00 3.60(5) 121.7 2_566 yes
C19 H19B I14 0.96 3.18 4.08(5) 158.0 2_666 yes
C19 H19C I27 0.96 3.04 3.95(5) 158.0 2_566 yes
C21 H21A I8 0.96 3.11 3.88(4) 138.5 . yes
C21 H21B I35 0.96 3.29 4.07(4) 139.6 1_554 yes
C21 H21C I34 0.96 3.20 4.06(4) 150.1 1_554 yes
C22 H22A I34 0.96 3.32 4.06(4) 135.2 1_554 yes
C22 H22B I16 0.96 3.33 3.98(4) 126.4 2_666 yes
C22 H22C I14 0.96 3.25 4.14(4) 155.5 2_666 yes
C23 H23B I3 0.96 3.22 3.83(4) 123.0 . yes
C23 H23C I29 0.96 3.19 4.12(4) 162.1 . yes
C24 H24A I14 0.96 3.03 3.66(5) 124.1 2_666 yes
C24 H24B I23 0.96 3.18 4.09(5) 158.7 2_566 yes
C24 H24C I10 0.96 3.04 3.92(5) 153.2 2_666 yes
C25 H25C I23 0.96 3.22 4.12(5) 157.1 2_566 yes
C26 H26A I29 0.96 3.32 4.17(4) 148.4 . yes
C26 H26A I30 0.96 3.14 3.76(4) 124.1 . yes
C27 H27A I29 0.96 3.31 4.14(4) 145.3 . yes
C27 H27B I10 0.96 3.33 3.91(4) 121.5 1_465 yes
C27 H27B I11 0.96 3.20 4.07(4) 152.4 1_465 yes
C28 H28A I1 0.96 3.32 4.12(4) 142.6 2_566 yes
C28 H28B I4 0.96 3.06 3.94(4) 152.9 2_566 yes
C28 H28C I11 0.96 3.27 4.13(4) 150.3 1_465 yes
C29 H29A I32 0.96 3.09 3.70(4) 122.7 . yes
C29 H29C I21 0.96 3.24 4.15(5) 157.3 . yes
C30 H30A I11 0.96 3.27 3.90(4) 125.1 . yes
C30 H30B I21 0.96 3.26 4.15(4) 155.4 . yes
C31 H31A I2 0.96 3.31 3.91(4) 122.9 . yes
C31 H31B I1 0.96 3.08 4.03(4) 175.5 . yes
C31 H31C I12 0.96 3.23 3.76(4) 116.5 . yes
C32 H32B I1 0.96 3.10 3.86(4) 137.0 2_566 yes
C32 H32C I30 0.96 3.30 4.22(4) 160.8 . yes
C33 H33A I21 0.96 3.05 3.80(3) 135.6 . yes
C33 H33A I23 0.96 3.25 4.00(4) 136.2 . yes
C33 H33B I30 0.96 3.30 4.21(4) 159.5 . yes
C34 H34A I4 0.96 3.06 3.99(4) 163.6 2_566 yes
C34 H34B I36 0.96 3.09 4.03(4) 166.9 . yes
C35 H35B I2 0.96 2.92 3.79(3) 151.0 . yes
C36 H36A I21 0.96 3.32 4.26(4) 168.6 2_656 yes
C36 H36B I2 0.96 3.08 3.93(3) 148.8 . yes
C36 H36C I5 0.96 2.91 3.51(4) 121.7 . yes
C37 H37A I7 0.96 2.82 3.72(4) 156.0 . yes
C37 H37A I17 0.96 3.28 3.78(2) 114.4 2_656 yes
C37 H37B I15 0.96 3.15 4.04(3) 155.9 2_656 yes
